data_7706392
loop_
_publ_author_name
'Xi, Jing'
'Ma, Xiufang'
'Cen, Peipei'
'Wu, Yuewei'
'Zhang, Yi-Quan'
'Guo, Yan'
'Yang, Jinhui'
'Chen, Lei'
'Liu, Xiangyu'

_publ_section_title
;
 Regulating the magnetic dynamics of mononuclear \b-diketone Dy(iii)
 single-molecule magnets through the substitution effect on capping
 N-donor coligands.
;
_journal_issue 6
_journal_name_full 'Dalton transactions (Cambridge, England : 2003)'
_journal_page_first 2102
_journal_page_last 2111
_journal_paper_doi 10.1039/d0dt03780j
_journal_volume 50
_journal_year 2021
_chemical_formula_sum 'C54 H36 Dy F9 N2 O6'
_chemical_formula_weight 1142.35
_space_group_crystal_system orthorhombic
_space_group_IT_number 29
_space_group_name_Hall 'P 2c -2ac'
_space_group_name_H-M_alt 'P c a 21'
_atom_sites_solution_hydrogens geom
_audit_creation_method SHELXL-2018/3
_audit_update_record
;
2021-01-06 deposited with the CCDC.	2021-01-11 downloaded from the CCDC.
;
_cell_angle_alpha 90
_cell_angle_beta 90
_cell_angle_gamma 90
_cell_formula_units_Z 4
_cell_length_a 20.2733(19)
_cell_length_b 11.7442(10)
_cell_length_c 19.7019(18)
_cell_measurement_reflns_used 9324
_cell_measurement_temperature 150(2)
_cell_measurement_theta_max 29.54
_cell_measurement_theta_min 2.65
_cell_volume 4690.9(7)
_computing_cell_refinement 'Bruker SAINT'
_computing_data_collection 'Bruker APEX2'
_computing_data_reduction 'Bruker SAINT'
_computing_molecular_graphics 'Bruker SHELXTL'
_computing_publication_material 'Bruker SHELXTL'
_computing_structure_refinement 'SHELXL-2018/3 (Sheldrick, 2018)'
_computing_structure_solution 'SHELXT 2018/2 (Sheldrick, 2018)'
_diffrn_ambient_temperature 150(2)
_diffrn_measured_fraction_theta_full 0.999
_diffrn_measured_fraction_theta_max 0.990
_diffrn_measurement_device_type 'Bruker APEX-II CCD'
_diffrn_measurement_method '\f and \w scans'
_diffrn_radiation_type MoK\a
_diffrn_radiation_wavelength 0.71073
_diffrn_reflns_av_R_equivalents 0.0254
_diffrn_reflns_av_unetI/netI 0.0355
_diffrn_reflns_Laue_measured_fraction_full 0.999
_diffrn_reflns_Laue_measured_fraction_max 0.990
_diffrn_reflns_limit_h_max 28
_diffrn_reflns_limit_h_min -28
_diffrn_reflns_limit_k_max 15
_diffrn_reflns_limit_k_min -16
_diffrn_reflns_limit_l_max 26
_diffrn_reflns_limit_l_min -27
_diffrn_reflns_number 47951
_diffrn_reflns_point_group_measured_fraction_full 0.976
_diffrn_reflns_point_group_measured_fraction_max 0.938
_diffrn_reflns_theta_full 25.242
_diffrn_reflns_theta_max 29.574
_diffrn_reflns_theta_min 2.004
_exptl_absorpt_coefficient_mu 1.683
_exptl_absorpt_correction_type multi-scan
_exptl_absorpt_process_details sadabs
_exptl_crystal_colour colourless
_exptl_crystal_density_diffrn 1.618
_exptl_crystal_description block
_exptl_crystal_F_000 2276
_exptl_crystal_size_max 0.200
_exptl_crystal_size_mid 0.130
_exptl_crystal_size_min 0.120
_exptl_transmission_factor_max 0.7459
_exptl_transmission_factor_min 0.6529
_refine_diff_density_max 0.506
_refine_diff_density_min -0.494
_refine_diff_density_rms 0.054
_refine_ls_abs_structure_details
; 
 Flack x determined using 4796 quotients [(I+)-(I-)]/[(I+)+(I-)] 
 (Parsons, Flack and Wagner, Acta Cryst. B69 (2013) 249-259). 
;
_refine_ls_abs_structure_Flack 0.003(3)
_refine_ls_extinction_method none
_refine_ls_goodness_of_fit_ref 1.026
_refine_ls_hydrogen_treatment constr
_refine_ls_matrix_type full
_refine_ls_number_parameters 651
_refine_ls_number_reflns 12358
_refine_ls_number_restraints 1
_refine_ls_restrained_S_all 1.026
_refine_ls_R_factor_all 0.0238
_refine_ls_R_factor_gt 0.0200
_refine_ls_shift/su_max 0.002
_refine_ls_shift/su_mean 0.000
_refine_ls_structure_factor_coef Fsqd
_refine_ls_weighting_details 'w=1/[\s^2^(Fo^2^)+(0.0070P)^2^+1.1805P] where P=(Fo^2^+2Fc^2^)/3'
_refine_ls_weighting_scheme calc
_refine_ls_wR_factor_gt 0.0435
_refine_ls_wR_factor_ref 0.0452
_reflns_Friedel_coverage 0.842
_reflns_Friedel_fraction_full 0.951
_reflns_Friedel_fraction_max 0.882
_reflns_number_gt 11382
_reflns_number_total 12358
_reflns_threshold_expression 'I > 2\s(I)'
_cod_data_source_file d0dt03780j2.cif
_cod_data_source_block 3
_cod_depositor_comments 'Adding full bibliography for 7706390--7706394.cif.'
_cod_database_code 7706392
_shelx_shelxl_version_number 2018/3
_shelx_space_group_comment
; 
The symmetry employed for this shelxl refinement is uniquely defined 
by the following loop, which should always be used as a source of 
symmetry information in preference to the above space-group names. 
They are only intended as comments. 
;
_shelx_estimated_absorpt_t_min 0.729
_shelx_estimated_absorpt_t_max 0.824

loop_
_space_group_symop_operation_xyz
'x, y, z'
'-x, -y, z+1/2'
'x+1/2, -y, z'
'-x+1/2, y, z+1/2'

loop_
_atom_site_label
_atom_site_type_symbol
_atom_site_fract_x
_atom_site_fract_y
_atom_site_fract_z
_atom_site_U_iso_or_equiv
_atom_site_adp_type
_atom_site_occupancy
_atom_site_site_symmetry_order
_atom_site_calc_flag
_atom_site_refinement_flags_posn
_atom_site_refinement_flags_adp
_atom_site_refinement_flags_occupancy
_atom_site_disorder_assembly
_atom_site_disorder_group
C1 C 0.19918(15) 0.4224(2) 0.70500(15) 0.0241(6) Uani 1 1 d . . . . .
C2 C 0.20236(17) 0.3558(3) 0.76523(17) 0.0306(7) Uani 1 1 d . . . . .
H2 H 0.243014 0.322196 0.778389 0.037 Uiso 1 1 calc R U . . .
C3 C 0.14776(19) 0.3399(3) 0.80415(18) 0.0363(8) Uani 1 1 d . . . . .
H3 H 0.150625 0.295245 0.844237 0.044 Uiso 1 1 calc R U . . .
C4 C 0.08711(18) 0.3889(3) 0.78566(18) 0.0368(8) Uani 1 1 d . . . . .
H4 H 0.049253 0.376385 0.813087 0.044 Uiso 1 1 calc R U . . .
C5 C 0.08217(16) 0.4544(3) 0.72846(17) 0.0324(7) Uani 1 1 d . . . . .
H5 H 0.041051 0.487952 0.716801 0.039 Uiso 1 1 calc R U . . .
C6 C 0.13803(16) 0.4727(3) 0.68643(16) 0.0251(6) Uani 1 1 d . . . . .
C7 C 0.13474(15) 0.5374(3) 0.62569(16) 0.0261(6) Uani 1 1 d . . . . .
H7 H 0.094685 0.574293 0.613788 0.031 Uiso 1 1 calc R U . . .
C8 C 0.18834(14) 0.5473(2) 0.58405(15) 0.0243(6) Uani 1 1 d . . . . .
H8 H 0.184882 0.589748 0.543149 0.029 Uiso 1 1 calc R U . . .
C9 C 0.24905(14) 0.4950(2) 0.60134(14) 0.0218(6) Uani 1 1 d . . . . .
C10 C 0.25401(15) 0.4361(2) 0.66174(15) 0.0242(6) Uani 1 1 d . . . . .
H10 H 0.295255 0.404234 0.674451 0.029 Uiso 1 1 calc R U . . .
C11 C 0.30630(14) 0.4911(2) 0.55446(15) 0.0222(6) Uani 1 1 d . . . . .
C12 C 0.31212(15) 0.5655(3) 0.49842(16) 0.0272(6) Uani 1 1 d . . . . .
H12 H 0.282271 0.627439 0.494164 0.033 Uiso 1 1 calc R U . . .
C13 C 0.36028(15) 0.5501(2) 0.44970(15) 0.0242(6) Uani 1 1 d . . . . .
C14 C 0.36280(18) 0.6377(3) 0.39196(17) 0.0310(7) Uani 1 1 d . . . . .
C15 C 0.27859(16) -0.0179(3) 0.68288(16) 0.0279(6) Uani 1 1 d . . . . .
C16 C 0.26132(18) 0.0182(3) 0.74924(17) 0.0376(8) Uani 1 1 d . . . . .
H16 H 0.281023 0.084726 0.767785 0.045 Uiso 1 1 calc R U . . .
C17 C 0.21657(19) -0.0419(3) 0.78666(18) 0.0404(8) Uani 1 1 d . . . . .
H17 H 0.204836 -0.016657 0.830849 0.048 Uiso 1 1 calc R U . . .
C18 C 0.1878(2) -0.1413(3) 0.75974(19) 0.0398(8) Uani 1 1 d . . . . .
H18 H 0.155879 -0.181356 0.785726 0.048 Uiso 1 1 calc R U . . .
C19 C 0.20474(18) -0.1809(3) 0.69755(19) 0.0357(8) Uani 1 1 d . . . . .
H19 H 0.186229 -0.250035 0.681281 0.043 Uiso 1 1 calc R U . . .
C20 C 0.25002(16) -0.1195(2) 0.65668(17) 0.0294(7) Uani 1 1 d . . . . .
C21 C 0.26651(19) -0.1526(3) 0.5898(2) 0.0381(8) Uani 1 1 d . . . . .
H21 H 0.248277 -0.220742 0.571803 0.046 Uiso 1 1 calc R U . . .
C22 C 0.30777(16) -0.0895(3) 0.55069(18) 0.0343(7) Uani 1 1 d . . . . .
H22 H 0.318063 -0.114171 0.506015 0.041 Uiso 1 1 calc R U . . .
C23 C 0.33564(15) 0.0129(2) 0.57575(16) 0.0250(6) Uani 1 1 d . . . . .
C24 C 0.32080(15) 0.0464(3) 0.64066(16) 0.0265(6) Uani 1 1 d . . . . .
H24 H 0.339455 0.114856 0.657719 0.032 Uiso 1 1 calc R U . . .
C25 C 0.37788(13) 0.0886(2) 0.53371(18) 0.0236(6) Uani 1 1 d . . . . .
C26 C 0.40529(16) 0.0482(3) 0.47130(16) 0.0297(7) Uani 1 1 d . . . . .
H26 H 0.400976 -0.030099 0.460063 0.036 Uiso 1 1 calc R U . . .
C27 C 0.43748(15) 0.1190(3) 0.42740(16) 0.0265(6) Uani 1 1 d . . . . .
C28 C 0.46644(19) 0.0663(3) 0.36259(18) 0.0375(8) Uani 1 1 d . . . . .
C29 C 0.65254(15) -0.0490(3) 0.50700(14) 0.0286(7) Uani 1 1 d . . . . .
C30 C 0.67791(19) -0.0638(3) 0.44051(18) 0.0380(8) Uani 1 1 d . . . . .
H30 H 0.665439 -0.012475 0.405500 0.046 Uiso 1 1 calc R U . . .
C31 C 0.72034(19) -0.1517(3) 0.4264(2) 0.0386(8) Uani 1 1 d . . . . .
H31 H 0.737487 -0.160363 0.381841 0.046 Uiso 1 1 calc R U . . .
C32 C 0.73855(18) -0.2288(3) 0.47758(19) 0.0361(8) Uani 1 1 d . . . . .
H32 H 0.768020 -0.289351 0.467366 0.043 Uiso 1 1 calc R U . . .
C33 C 0.71442(18) -0.2177(3) 0.54141(17) 0.0363(8) Uani 1 1 d . . . . .
H33 H 0.727303 -0.270501 0.575424 0.044 Uiso 1 1 calc R U . . .
C34 C 0.67018(16) -0.1283(3) 0.55824(17) 0.0295(7) Uani 1 1 d . . . . .
C35 C 0.64362(19) -0.1139(3) 0.62407(17) 0.0334(7) Uani 1 1 d . . . . .
H35 H 0.654776 -0.167021 0.658566 0.040 Uiso 1 1 calc R U . . .
C36 C 0.60244(16) -0.0258(3) 0.63927(16) 0.0287(6) Uani 1 1 d . . . . .
H36 H 0.584828 -0.019007 0.683771 0.034 Uiso 1 1 calc R U . . .
C37 C 0.58566(14) 0.0561(3) 0.58879(16) 0.0259(6) Uani 1 1 d . . . . .
C38 C 0.54168(14) 0.1551(2) 0.60222(17) 0.0249(6) Uani 1 1 d . . . . .
C39 C 0.51250(16) 0.1719(3) 0.66704(17) 0.0309(7) Uani 1 1 d . . . . .
H39 H 0.519665 0.116787 0.701551 0.037 Uiso 1 1 calc R U . . .
C40 C 0.47413(15) 0.2657(3) 0.68133(15) 0.0271(6) Uani 1 1 d . . . . .
C41 C 0.44483(17) 0.2778(3) 0.75309(18) 0.0350(8) Uani 1 1 d . . . . .
C42 C 0.61010(12) 0.0421(2) 0.5243(2) 0.0297(5) Uani 1 1 d . . . . .
H42 H 0.598118 0.095449 0.490249 0.036 Uiso 1 1 calc R U . . .
C43 C 0.45874(16) 0.6075(3) 0.60241(18) 0.0323(7) Uani 1 1 d . . . . .
H43 H 0.433108 0.567929 0.635172 0.039 Uiso 1 1 calc R U . . .
C44 C 0.46343(19) 0.7258(3) 0.6078(2) 0.0418(9) Uani 1 1 d . . . . .
C45 C 0.4983(2) 0.7809(3) 0.5570(2) 0.0492(10) Uani 1 1 d . . . . .
H45 H 0.500282 0.861693 0.556797 0.059 Uiso 1 1 calc R U . . .
C46 C 0.52996(19) 0.7205(3) 0.50699(19) 0.0424(9) Uani 1 1 d . . . . .
H46 H 0.554073 0.758875 0.472553 0.051 Uiso 1 1 calc R U . . .
C47 C 0.52617(16) 0.6018(3) 0.50755(15) 0.0307(8) Uani 1 1 d . . . . .
C48 C 0.56350(16) 0.5290(3) 0.45987(18) 0.0334(7) Uani 1 1 d . . . . .
C49 C 0.61666(19) 0.5688(4) 0.4206(2) 0.0465(9) Uani 1 1 d . . . . .
H49 H 0.628844 0.646835 0.422092 0.056 Uiso 1 1 calc R U . . .
C50 C 0.6507(2) 0.4943(4) 0.3803(2) 0.0520(12) Uani 1 1 d . . . . .
H50 H 0.686577 0.521471 0.353798 0.062 Uiso 1 1 calc R U . . .
C51 C 0.63393(18) 0.3803(4) 0.3775(2) 0.0446(9) Uani 1 1 d . . . . .
C52 C 0.58077(17) 0.3484(3) 0.41810(18) 0.0361(8) Uani 1 1 d . . . . .
H52 H 0.567918 0.270583 0.417288 0.043 Uiso 1 1 calc R U . . .
C53 C 0.6705(2) 0.2943(5) 0.3357(3) 0.0688(14) Uani 1 1 d . . . . .
H53A H 0.693349 0.332934 0.298369 0.103 Uiso 1 1 calc R U . . .
H53B H 0.639226 0.238819 0.317046 0.103 Uiso 1 1 calc R U . . .
H53C H 0.702827 0.254814 0.364204 0.103 Uiso 1 1 calc R U . . .
C54 C 0.4323(2) 0.7856(4) 0.6673(3) 0.0566(12) Uani 1 1 d . . . . .
H54A H 0.456921 0.767304 0.708765 0.085 Uiso 1 1 calc R U . . .
H54B H 0.386506 0.760503 0.672277 0.085 Uiso 1 1 calc R U . . .
H54C H 0.433393 0.868097 0.659757 0.085 Uiso 1 1 calc R U . . .
Dy1 Dy 0.44819(2) 0.34826(2) 0.52514(2) 0.01837(3) Uani 1 1 d . . . . .
F1 F 0.42309(13) 0.6537(2) 0.36888(14) 0.0620(8) Uani 1 1 d . . . . .
F2 F 0.33920(13) 0.73998(16) 0.41077(11) 0.0531(6) Uani 1 1 d . . . . .
F3 F 0.32636(12) 0.60508(19) 0.33928(10) 0.0477(5) Uani 1 1 d . . . . .
F4 F 0.44421(15) 0.1184(3) 0.30673(13) 0.0727(9) Uani 1 1 d . . . . .
F5 F 0.45145(14) -0.0418(2) 0.35372(15) 0.0718(9) Uani 1 1 d . . . . .
F6 F 0.53099(12) 0.0762(3) 0.36080(14) 0.0759(9) Uani 1 1 d . . . . .
F7 F 0.46480(16) 0.2030(3) 0.79734(13) 0.0832(10) Uani 1 1 d . . . . .
F8 F 0.37905(11) 0.2734(2) 0.75047(11) 0.0491(6) Uani 1 1 d . . . . .
F9 F 0.45825(14) 0.3798(3) 0.77988(13) 0.0660(8) Uani 1 1 d . . . . .
N1 N 0.48821(13) 0.5470(2) 0.55387(13) 0.0282(5) Uani 1 1 d . . . . .
N2 N 0.54645(12) 0.4188(2) 0.45810(14) 0.0288(6) Uani 1 1 d . . . . .
O1 O 0.34952(10) 0.41615(17) 0.56683(10) 0.0245(4) Uani 1 1 d . . . . .
O2 O 0.40222(10) 0.47173(17) 0.44460(10) 0.0254(4) Uani 1 1 d . . . . .
O3 O 0.38750(10) 0.18801(17) 0.55502(11) 0.0251(4) Uani 1 1 d . . . . .
O4 O 0.44816(10) 0.22626(18) 0.43183(10) 0.0260(5) Uani 1 1 d . . . . .
O5 O 0.53275(10) 0.22412(18) 0.55362(11) 0.0258(4) Uani 1 1 d . . . . .
O6 O 0.45871(11) 0.34783(17) 0.64332(11) 0.0265(5) Uani 1 1 d . . . . .

loop_
_atom_site_aniso_label
_atom_site_aniso_U_11
_atom_site_aniso_U_22
_atom_site_aniso_U_33
_atom_site_aniso_U_23
_atom_site_aniso_U_13
_atom_site_aniso_U_12
C1 0.0253(14) 0.0243(13) 0.0226(14) -0.0043(11) 0.0008(11) -0.0018(11)
C2 0.0314(17) 0.0324(16) 0.0278(16) -0.0005(12) 0.0017(13) 0.0004(13)
C3 0.042(2) 0.0394(19) 0.0273(17) 0.0018(14) 0.0037(15) -0.0060(15)
C4 0.0320(18) 0.049(2) 0.0299(17) -0.0036(15) 0.0084(14) -0.0082(16)
C5 0.0222(15) 0.0447(19) 0.0304(16) -0.0074(14) 0.0032(12) -0.0028(14)
C6 0.0220(15) 0.0293(16) 0.0241(15) -0.0049(13) 0.0010(12) -0.0021(12)
C7 0.0203(14) 0.0285(15) 0.0294(15) -0.0022(12) -0.0037(12) 0.0010(12)
C8 0.0240(14) 0.0249(14) 0.0240(14) -0.0023(12) -0.0028(11) 0.0006(11)
C9 0.0225(14) 0.0187(12) 0.0242(14) -0.0021(10) 0.0011(11) -0.0004(11)
C10 0.0214(14) 0.0250(14) 0.0261(14) -0.0022(11) -0.0003(11) 0.0026(11)
C11 0.0214(14) 0.0207(14) 0.0244(14) -0.0007(11) 0.0007(11) -0.0024(11)
C12 0.0271(15) 0.0256(15) 0.0287(14) 0.0017(11) 0.0033(12) 0.0063(12)
C13 0.0267(15) 0.0221(13) 0.0239(14) 0.0029(11) -0.0024(12) -0.0015(11)
C14 0.0388(18) 0.0272(15) 0.0269(16) 0.0053(12) 0.0035(14) 0.0055(13)
C15 0.0281(15) 0.0273(15) 0.0283(15) 0.0011(12) 0.0012(13) -0.0017(12)
C16 0.043(2) 0.0389(19) 0.0303(16) -0.0016(14) 0.0031(15) -0.0106(16)
C17 0.044(2) 0.049(2) 0.0274(17) 0.0068(16) 0.0021(15) -0.0095(17)
C18 0.043(2) 0.0389(19) 0.0378(19) 0.0165(15) 0.0041(16) -0.0071(15)
C19 0.0361(19) 0.0243(15) 0.047(2) 0.0064(14) 0.0017(16) -0.0063(13)
C20 0.0309(16) 0.0204(13) 0.0369(17) 0.0031(12) 0.0030(14) -0.0013(12)
C21 0.043(2) 0.0240(15) 0.048(2) -0.0089(14) 0.0077(17) -0.0109(14)
C22 0.0401(18) 0.0243(15) 0.0384(17) -0.0088(13) 0.0085(14) -0.0064(13)
C23 0.0236(15) 0.0211(13) 0.0303(15) 0.0000(11) 0.0019(12) -0.0021(11)
C24 0.0286(15) 0.0214(13) 0.0296(15) -0.0015(12) 0.0011(12) -0.0063(12)
C25 0.0206(12) 0.0221(11) 0.0280(19) -0.0010(12) 0.0018(13) -0.0002(9)
C26 0.0314(16) 0.0245(14) 0.0331(16) -0.0078(13) 0.0060(13) 0.0009(13)
C27 0.0252(15) 0.0311(15) 0.0231(14) -0.0038(12) 0.0003(12) 0.0065(12)
C28 0.042(2) 0.0396(19) 0.0310(18) -0.0086(14) 0.0096(15) 0.0034(16)
C29 0.0270(14) 0.0290(14) 0.0299(18) 0.0042(11) -0.0031(11) 0.0030(12)
C30 0.040(2) 0.0362(19) 0.0379(19) 0.0094(15) 0.0056(15) 0.0102(16)
C31 0.041(2) 0.0373(19) 0.0370(19) 0.0002(15) 0.0041(16) 0.0078(15)
C32 0.0357(19) 0.0282(16) 0.045(2) -0.0085(15) -0.0093(16) 0.0085(14)
C33 0.046(2) 0.0278(15) 0.036(2) 0.0009(12) -0.0143(14) 0.0103(13)
C34 0.0283(16) 0.0248(14) 0.0356(17) 0.0029(13) -0.0071(13) 0.0021(12)
C35 0.044(2) 0.0244(15) 0.0319(17) 0.0064(13) -0.0111(15) 0.0040(14)
C36 0.0333(17) 0.0281(15) 0.0246(15) 0.0042(12) -0.0046(13) 0.0000(13)
C37 0.0206(14) 0.0269(14) 0.0301(15) 0.0045(12) -0.0038(12) 0.0017(11)
C38 0.0174(13) 0.0279(15) 0.0295(16) 0.0063(12) -0.0020(12) 0.0014(11)
C39 0.0299(17) 0.0353(16) 0.0275(16) 0.0107(13) 0.0001(13) 0.0074(13)
C40 0.0233(15) 0.0360(16) 0.0221(14) 0.0041(12) -0.0033(12) 0.0020(12)
C41 0.0328(18) 0.047(2) 0.0256(16) 0.0053(15) -0.0001(13) 0.0089(15)
C42 0.0281(12) 0.0310(12) 0.0301(12) 0.011(2) -0.002(2) 0.0071(10)
C43 0.0296(17) 0.0286(16) 0.0387(19) 0.0001(14) -0.0124(14) 0.0007(13)
C44 0.043(2) 0.0288(17) 0.054(2) -0.0097(16) -0.0227(18) 0.0062(15)
C45 0.054(2) 0.0225(16) 0.071(3) 0.0042(17) -0.026(2) -0.0076(16)
C46 0.047(2) 0.0311(16) 0.049(3) 0.0081(14) -0.0110(16) -0.0139(15)
C47 0.0294(15) 0.0277(14) 0.035(2) 0.0078(12) -0.0120(12) -0.0067(12)
C48 0.0267(16) 0.0399(19) 0.0337(17) 0.0134(14) -0.0085(13) -0.0088(14)
C49 0.038(2) 0.056(2) 0.046(2) 0.0216(19) -0.0060(17) -0.0186(18)
C50 0.033(2) 0.084(3) 0.038(2) 0.016(2) 0.0042(18) -0.016(2)
C51 0.0264(17) 0.069(3) 0.038(2) 0.0027(19) 0.0060(15) -0.0082(17)
C52 0.0255(17) 0.049(2) 0.0342(18) 0.0041(15) 0.0055(14) 0.0015(14)
C53 0.042(2) 0.103(4) 0.061(3) -0.015(3) 0.023(2) -0.002(2)
C54 0.062(3) 0.038(2) 0.070(3) -0.020(2) -0.018(2) 0.0138(19)
Dy1 0.01667(5) 0.01937(5) 0.01908(5) 0.00165(8) 0.00042(8) 0.00061(4)
F1 0.0444(14) 0.0712(18) 0.0704(18) 0.0409(13) 0.0161(13) 0.0011(12)
F2 0.1002(19) 0.0261(10) 0.0328(11) 0.0063(8) 0.0136(12) 0.0136(11)
F3 0.0723(16) 0.0439(12) 0.0270(10) 0.0054(9) -0.0107(11) 0.0068(11)
F4 0.107(3) 0.0810(19) 0.0302(13) -0.0154(13) 0.0015(13) 0.0323(16)
F5 0.102(2) 0.0429(14) 0.0701(18) -0.0275(13) 0.0466(15) -0.0117(13)
F6 0.0359(13) 0.123(3) 0.0685(19) -0.0496(18) 0.0151(12) 0.0011(15)
F7 0.101(2) 0.114(2) 0.0343(13) 0.0322(15) 0.0225(14) 0.068(2)
F8 0.0318(11) 0.0797(17) 0.0359(11) -0.0020(11) 0.0070(9) -0.0052(11)
F9 0.0747(19) 0.0843(19) 0.0391(14) -0.0254(14) 0.0153(13) -0.0278(15)
N1 0.0256(13) 0.0251(12) 0.0339(13) 0.0004(11) -0.0087(11) -0.0023(10)
N2 0.0209(13) 0.0353(15) 0.0301(14) 0.0094(11) -0.0014(10) -0.0030(10)
O1 0.0225(10) 0.0260(10) 0.0251(10) 0.0036(8) 0.0019(8) 0.0051(8)
O2 0.0254(11) 0.0295(11) 0.0214(10) 0.0029(8) -0.0004(8) 0.0050(9)
O3 0.0252(11) 0.0224(10) 0.0278(10) -0.0027(8) 0.0034(9) -0.0022(8)
O4 0.0291(12) 0.0277(11) 0.0211(10) -0.0006(8) 0.0020(8) 0.0001(8)
O5 0.0218(10) 0.0289(11) 0.0266(10) 0.0078(9) 0.0005(8) 0.0051(8)
O6 0.0291(11) 0.0273(11) 0.0230(11) 0.0008(8) -0.0033(9) 0.0017(8)

loop_
_atom_type_symbol
_atom_type_description
_atom_type_scat_dispersion_real
_atom_type_scat_dispersion_imag
_atom_type_scat_source
C C 0.0033 0.0016 'International Tables Vol C Tables 4.2.6.8 and 6.1.1.4'
H H 0.0000 0.0000 'International Tables Vol C Tables 4.2.6.8 and 6.1.1.4'
Dy Dy -0.1892 4.4098 'International Tables Vol C Tables 4.2.6.8 and 6.1.1.4'
N N 0.0061 0.0033 'International Tables Vol C Tables 4.2.6.8 and 6.1.1.4'
O O 0.0106 0.0060 'International Tables Vol C Tables 4.2.6.8 and 6.1.1.4'
F F 0.0171 0.0103 'International Tables Vol C Tables 4.2.6.8 and 6.1.1.4'

loop_
_geom_angle_atom_site_label_1
_geom_angle_atom_site_label_2
_geom_angle_atom_site_label_3
_geom_angle
_geom_angle_site_symmetry_1
_geom_angle_site_symmetry_3
_geom_angle_publ_flag
C10 C1 C6 119.0(3) . . ?
C10 C1 C2 122.1(3) . . ?
C6 C1 C2 118.9(3) . . ?
C3 C2 C1 120.6(3) . . ?
C3 C2 H2 119.7 . . ?
C1 C2 H2 119.7 . . ?
C2 C3 C4 120.7(3) . . ?
C2 C3 H3 119.7 . . ?
C4 C3 H3 119.7 . . ?
C5 C4 C3 120.5(3) . . ?
C5 C4 H4 119.7 . . ?
C3 C4 H4 119.7 . . ?
C4 C5 C6 120.5(3) . . ?
C4 C5 H5 119.8 . . ?
C6 C5 H5 119.8 . . ?
C7 C6 C5 122.4(3) . . ?
C7 C6 C1 118.7(3) . . ?
C5 C6 C1 118.9(3) . . ?
C8 C7 C6 121.0(3) . . ?
C8 C7 H7 119.5 . . ?
C6 C7 H7 119.5 . . ?
C7 C8 C9 120.6(3) . . ?
C7 C8 H8 119.7 . . ?
C9 C8 H8 119.7 . . ?
C10 C9 C8 119.2(3) . . ?
C10 C9 C11 117.7(3) . . ?
C8 C9 C11 122.9(3) . . ?
C9 C10 C1 121.4(3) . . ?
C9 C10 H10 119.3 . . ?
C1 C10 H10 119.3 . . ?
O1 C11 C12 121.5(3) . . ?
O1 C11 C9 116.3(2) . . ?
C12 C11 C9 122.2(3) . . ?
C13 C12 C11 121.4(3) . . ?
C13 C12 H12 119.3 . . ?
C11 C12 H12 119.3 . . ?
O2 C13 C12 129.0(3) . . ?
O2 C13 C14 114.2(3) . . ?
C12 C13 C14 116.8(3) . . ?
F1 C14 F3 106.7(3) . . ?
F1 C14 F2 107.4(3) . . ?
F3 C14 F2 106.0(3) . . ?
F1 C14 C13 112.4(3) . . ?
F3 C14 C13 111.5(3) . . ?
F2 C14 C13 112.5(3) . . ?
C24 C15 C16 122.2(3) . . ?
C24 C15 C20 118.8(3) . . ?
C16 C15 C20 119.0(3) . . ?
C17 C16 C15 120.4(3) . . ?
C17 C16 H16 119.8 . . ?
C15 C16 H16 119.8 . . ?
C16 C17 C18 120.0(3) . . ?
C16 C17 H17 120.0 . . ?
C18 C17 H17 120.0 . . ?
C19 C18 C17 121.3(3) . . ?
C19 C18 H18 119.3 . . ?
C17 C18 H18 119.3 . . ?
C18 C19 C20 120.2(3) . . ?
C18 C19 H19 119.9 . . ?
C20 C19 H19 119.9 . . ?
C21 C20 C19 122.8(3) . . ?
C21 C20 C15 118.2(3) . . ?
C19 C20 C15 118.9(3) . . ?
C22 C21 C20 121.6(3) . . ?
C22 C21 H21 119.2 . . ?
C20 C21 H21 119.2 . . ?
C21 C22 C23 120.7(3) . . ?
C21 C22 H22 119.6 . . ?
C23 C22 H22 119.6 . . ?
C24 C23 C22 118.7(3) . . ?
C24 C23 C25 118.3(3) . . ?
C22 C23 C25 122.9(3) . . ?
C23 C24 C15 121.9(3) . . ?
C23 C24 H24 119.0 . . ?
C15 C24 H24 119.0 . . ?
O3 C25 C26 122.4(3) . . ?
O3 C25 C23 117.3(3) . . ?
C26 C25 C23 120.3(3) . . ?
C27 C26 C25 121.9(3) . . ?
C27 C26 H26 119.1 . . ?
C25 C26 H26 119.1 . . ?
O4 C27 C26 129.5(3) . . ?
O4 C27 C28 112.8(3) . . ?
C26 C27 C28 117.6(3) . . ?
F6 C28 F5 108.2(3) . . ?
F6 C28 F4 105.9(3) . . ?
F5 C28 F4 104.7(3) . . ?
F6 C28 C27 111.5(3) . . ?
F5 C28 C27 114.2(3) . . ?
F4 C28 C27 111.8(3) . . ?
C42 C29 C30 122.4(3) . . ?
C42 C29 C34 118.5(3) . . ?
C30 C29 C34 119.1(3) . . ?
C31 C30 C29 120.4(3) . . ?
C31 C30 H30 119.8 . . ?
C29 C30 H30 119.8 . . ?
C30 C31 C32 120.3(3) . . ?
C30 C31 H31 119.8 . . ?
C32 C31 H31 119.8 . . ?
C33 C32 C31 120.5(3) . . ?
C33 C32 H32 119.7 . . ?
C31 C32 H32 119.7 . . ?
C32 C33 C34 121.1(3) . . ?
C32 C33 H33 119.5 . . ?
C34 C33 H33 119.5 . . ?
C35 C34 C29 118.6(3) . . ?
C35 C34 C33 122.9(3) . . ?
C29 C34 C33 118.6(3) . . ?
C36 C35 C34 121.7(3) . . ?
C36 C35 H35 119.2 . . ?
C34 C35 H35 119.2 . . ?
C35 C36 C37 120.3(3) . . ?
C35 C36 H36 119.8 . . ?
C37 C36 H36 119.8 . . ?
C42 C37 C36 118.6(3) . . ?
C42 C37 C38 118.3(3) . . ?
C36 C37 C38 123.1(3) . . ?
O5 C38 C39 122.0(3) . . ?
O5 C38 C37 116.8(3) . . ?
C39 C38 C37 121.1(3) . . ?
C40 C39 C38 122.0(3) . . ?
C40 C39 H39 119.0 . . ?
C38 C39 H39 119.0 . . ?
O6 C40 C39 129.1(3) . . ?
O6 C40 C41 112.3(3) . . ?
C39 C40 C41 118.6(3) . . ?
F7 C41 F8 108.1(3) . . ?
F7 C41 F9 106.1(3) . . ?
F8 C41 F9 104.6(3) . . ?
F7 C41 C40 115.7(3) . . ?
F8 C41 C40 110.2(3) . . ?
F9 C41 C40 111.5(3) . . ?
C37 C42 C29 122.2(3) . . ?
C37 C42 H42 118.9 . . ?
C29 C42 H42 118.9 . . ?
N1 C43 C44 123.7(3) . . ?
N1 C43 H43 118.2 . . ?
C44 C43 H43 118.2 . . ?
C45 C44 C43 116.4(4) . . ?
C45 C44 C54 123.9(4) . . ?
C43 C44 C54 119.7(4) . . ?
C46 C45 C44 121.0(3) . . ?
C46 C45 H45 119.5 . . ?
C44 C45 H45 119.5 . . ?
C45 C46 C47 118.9(3) . . ?
C45 C46 H46 120.5 . . ?
C47 C46 H46 120.5 . . ?
N1 C47 C46 120.7(3) . . ?
N1 C47 C48 116.4(3) . . ?
C46 C47 C48 122.9(3) . . ?
N2 C48 C49 120.2(4) . . ?
N2 C48 C47 116.3(3) . . ?
C49 C48 C47 123.4(3) . . ?
C50 C49 C48 119.6(4) . . ?
C50 C49 H49 120.2 . . ?
C48 C49 H49 120.2 . . ?
C49 C50 C51 121.2(4) . . ?
C49 C50 H50 119.4 . . ?
C51 C50 H50 119.4 . . ?
C50 C51 C52 115.4(4) . . ?
C50 C51 C53 123.5(4) . . ?
C52 C51 C53 121.1(4) . . ?
N2 C52 C51 125.0(3) . . ?
N2 C52 H52 117.5 . . ?
C51 C52 H52 117.5 . . ?
C51 C53 H53A 109.5 . . ?
C51 C53 H53B 109.5 . . ?
H53A C53 H53B 109.5 . . ?
C51 C53 H53C 109.5 . . ?
H53A C53 H53C 109.5 . . ?
H53B C53 H53C 109.5 . . ?
C44 C54 H54A 109.5 . . ?
C44 C54 H54B 109.5 . . ?
H54A C54 H54B 109.5 . . ?
C44 C54 H54C 109.5 . . ?
H54A C54 H54C 109.5 . . ?
H54B C54 H54C 109.5 . . ?
O1 Dy1 O5 140.60(7) . . ?
O1 Dy1 O3 74.36(7) . . ?
O5 Dy1 O3 79.69(7) . . ?
O1 Dy1 O4 119.58(7) . . ?
O5 Dy1 O4 78.73(7) . . ?
O3 Dy1 O4 72.66(7) . . ?
O1 Dy1 O6 74.04(7) . . ?
O5 Dy1 O6 71.96(7) . . ?
O3 Dy1 O6 78.13(7) . . ?
O4 Dy1 O6 141.64(7) . . ?
O1 Dy1 O2 71.46(7) . . ?
O5 Dy1 O2 147.87(7) . . ?
O3 Dy1 O2 117.52(7) . . ?
O4 Dy1 O2 81.15(7) . . ?
O6 Dy1 O2 135.41(7) . . ?
O1 Dy1 N2 139.15(8) . . ?
O5 Dy1 N2 75.52(8) . . ?
O3 Dy1 N2 144.50(8) . . ?
O4 Dy1 N2 77.85(8) . . ?
O6 Dy1 N2 116.67(8) . . ?
O2 Dy1 N2 75.94(8) . . ?
O1 Dy1 N1 83.09(8) . . ?
O5 Dy1 N1 106.74(8) . . ?
O3 Dy1 N1 149.14(8) . . ?
O4 Dy1 N1 137.92(8) . . ?
O6 Dy1 N1 75.55(8) . . ?
O2 Dy1 N1 73.07(8) . . ?
N2 Dy1 N1 64.10(9) . . ?
C43 N1 C47 119.0(3) . . ?
C43 N1 Dy1 120.5(2) . . ?
C47 N1 Dy1 117.9(2) . . ?
C52 N2 C48 118.6(3) . . ?
C52 N2 Dy1 121.0(2) . . ?
C48 N2 Dy1 120.4(2) . . ?
C11 O1 Dy1 140.60(18) . . ?
C13 O2 Dy1 131.91(19) . . ?
C25 O3 Dy1 138.6(2) . . ?
C27 O4 Dy1 131.16(19) . . ?
C38 O5 Dy1 133.65(19) . . ?
C40 O6 Dy1 128.03(19) . . ?

loop_
_geom_bond_atom_site_label_1
_geom_bond_atom_site_label_2
_geom_bond_distance
_geom_bond_site_symmetry_2
_geom_bond_publ_flag
C1 C10 1.410(4) . ?
C1 C6 1.421(4) . ?
C1 C2 1.422(4) . ?
C2 C3 1.359(5) . ?
C2 H2 0.9500 . ?
C3 C4 1.405(5) . ?
C3 H3 0.9500 . ?
C4 C5 1.368(5) . ?
C4 H4 0.9500 . ?
C5 C6 1.419(4) . ?
C5 H5 0.9500 . ?
C6 C7 1.419(4) . ?
C7 C8 1.366(4) . ?
C7 H7 0.9500 . ?
C8 C9 1.417(4) . ?
C8 H8 0.9500 . ?
C9 C10 1.380(4) . ?
C9 C11 1.484(4) . ?
C10 H10 0.9500 . ?
C11 O1 1.266(3) . ?
C11 C12 1.413(4) . ?
C12 C13 1.381(4) . ?
C12 H12 0.9500 . ?
C13 O2 1.257(4) . ?
C13 C14 1.535(4) . ?
C14 F1 1.317(4) . ?
C14 F3 1.331(4) . ?
C14 F2 1.345(4) . ?
C15 C24 1.412(4) . ?
C15 C16 1.418(4) . ?
C15 C20 1.424(4) . ?
C16 C17 1.366(5) . ?
C16 H16 0.9500 . ?
C17 C18 1.409(5) . ?
C17 H17 0.9500 . ?
C18 C19 1.355(5) . ?
C18 H18 0.9500 . ?
C19 C20 1.418(5) . ?
C19 H19 0.9500 . ?
C20 C21 1.414(5) . ?
C21 C22 1.358(5) . ?
C21 H21 0.9500 . ?
C22 C23 1.417(4) . ?
C22 H22 0.9500 . ?
C23 C24 1.371(4) . ?
C23 C25 1.487(4) . ?
C24 H24 0.9500 . ?
C25 O3 1.255(3) . ?
C25 C26 1.430(4) . ?
C26 C27 1.366(5) . ?
C26 H26 0.9500 . ?
C27 O4 1.281(4) . ?
C27 C28 1.536(4) . ?
C28 F6 1.314(4) . ?
C28 F5 1.318(4) . ?
C28 F4 1.337(5) . ?
C29 C42 1.415(4) . ?
C29 C30 1.418(4) . ?
C29 C34 1.419(4) . ?
C30 C31 1.372(5) . ?
C30 H30 0.9500 . ?
C31 C32 1.405(5) . ?
C31 H31 0.9500 . ?
C32 C33 1.356(5) . ?
C32 H32 0.9500 . ?
C33 C34 1.420(4) . ?
C33 H33 0.9500 . ?
C34 C35 1.414(5) . ?
C35 C36 1.362(5) . ?
C35 H35 0.9500 . ?
C36 C37 1.425(4) . ?
C36 H36 0.9500 . ?
C37 C42 1.373(6) . ?
C37 C38 1.489(4) . ?
C38 O5 1.268(4) . ?
C38 C39 1.421(5) . ?
C39 C40 1.378(4) . ?
C39 H39 0.9500 . ?
C40 O6 1.260(4) . ?
C40 C41 1.540(5) . ?
C41 F7 1.302(4) . ?
C41 F8 1.336(4) . ?
C41 F9 1.337(5) . ?
C42 H42 0.9500 . ?
C43 N1 1.333(4) . ?
C43 C44 1.397(5) . ?
C43 H43 0.9500 . ?
C44 C45 1.385(6) . ?
C44 C54 1.506(6) . ?
C45 C46 1.374(6) . ?
C45 H45 0.9500 . ?
C46 C47 1.397(5) . ?
C46 H46 0.9500 . ?
C47 N1 1.356(4) . ?
C47 C48 1.478(5) . ?
C48 N2 1.341(4) . ?
C48 C49 1.406(5) . ?
C49 C50 1.368(6) . ?
C49 H49 0.9500 . ?
C50 C51 1.383(6) . ?
C50 H50 0.9500 . ?
C51 C52 1.393(5) . ?
C51 C53 1.501(6) . ?
C52 N2 1.337(4) . ?
C52 H52 0.9500 . ?
C53 H53A 0.9800 . ?
C53 H53B 0.9800 . ?
C53 H53C 0.9800 . ?
C54 H54A 0.9800 . ?
C54 H54B 0.9800 . ?
C54 H54C 0.9800 . ?
Dy1 O1 2.305(2) . ?
Dy1 O5 2.319(2) . ?
Dy1 O3 2.324(2) . ?
Dy1 O4 2.331(2) . ?
Dy1 O6 2.338(2) . ?
Dy1 O2 2.343(2) . ?
Dy1 N2 2.530(3) . ?
Dy1 N1 2.535(2) . ?

loop_
_geom_torsion_atom_site_label_1
_geom_torsion_atom_site_label_2
_geom_torsion_atom_site_label_3
_geom_torsion_atom_site_label_4
_geom_torsion
_geom_torsion_site_symmetry_1
_geom_torsion_site_symmetry_2
_geom_torsion_site_symmetry_3
_geom_torsion_site_symmetry_4
_geom_torsion_publ_flag
C10 C1 C2 C3 -176.9(3) . . . . ?
C6 C1 C2 C3 0.5(5) . . . . ?
C1 C2 C3 C4 0.0(5) . . . . ?
C2 C3 C4 C5 -0.7(5) . . . . ?
C3 C4 C5 C6 0.9(5) . . . . ?
C4 C5 C6 C7 178.2(3) . . . . ?
C4 C5 C6 C1 -0.4(5) . . . . ?
C10 C1 C6 C7 -1.5(4) . . . . ?
C2 C1 C6 C7 -178.9(3) . . . . ?
C10 C1 C6 C5 177.2(3) . . . . ?
C2 C1 C6 C5 -0.3(4) . . . . ?
C5 C6 C7 C8 -175.8(3) . . . . ?
C1 C6 C7 C8 2.8(4) . . . . ?
C6 C7 C8 C9 -1.3(4) . . . . ?
C7 C8 C9 C10 -1.7(4) . . . . ?
C7 C8 C9 C11 172.4(3) . . . . ?
C8 C9 C10 C1 3.1(4) . . . . ?
C11 C9 C10 C1 -171.3(3) . . . . ?
C6 C1 C10 C9 -1.5(4) . . . . ?
C2 C1 C10 C9 175.9(3) . . . . ?
C10 C9 C11 O1 13.9(4) . . . . ?
C8 C9 C11 O1 -160.3(3) . . . . ?
C10 C9 C11 C12 -167.0(3) . . . . ?
C8 C9 C11 C12 18.8(4) . . . . ?
O1 C11 C12 C13 8.8(4) . . . . ?
C9 C11 C12 C13 -170.3(3) . . . . ?
C11 C12 C13 O2 3.3(5) . . . . ?
C11 C12 C13 C14 -178.7(3) . . . . ?
O2 C13 C14 F1 -33.0(4) . . . . ?
C12 C13 C14 F1 148.7(3) . . . . ?
O2 C13 C14 F3 86.8(3) . . . . ?
C12 C13 C14 F3 -91.5(3) . . . . ?
O2 C13 C14 F2 -154.4(3) . . . . ?
C12 C13 C14 F2 27.3(4) . . . . ?
C24 C15 C16 C17 175.1(3) . . . . ?
C20 C15 C16 C17 -1.8(5) . . . . ?
C15 C16 C17 C18 0.8(6) . . . . ?
C16 C17 C18 C19 1.6(6) . . . . ?
C17 C18 C19 C20 -2.9(6) . . . . ?
C18 C19 C20 C21 -176.0(4) . . . . ?
C18 C19 C20 C15 1.8(5) . . . . ?
C24 C15 C20 C21 1.4(5) . . . . ?
C16 C15 C20 C21 178.4(3) . . . . ?
C24 C15 C20 C19 -176.5(3) . . . . ?
C16 C15 C20 C19 0.5(5) . . . . ?
C19 C20 C21 C22 177.0(4) . . . . ?
C15 C20 C21 C22 -0.8(5) . . . . ?
C20 C21 C22 C23 -0.3(6) . . . . ?
C21 C22 C23 C24 0.8(5) . . . . ?
C21 C22 C23 C25 -176.3(3) . . . . ?
C22 C23 C24 C15 -0.2(5) . . . . ?
C25 C23 C24 C15 177.0(3) . . . . ?
C16 C15 C24 C23 -177.9(3) . . . . ?
C20 C15 C24 C23 -0.9(5) . . . . ?
C24 C23 C25 O3 -12.9(4) . . . . ?
C22 C23 C25 O3 164.2(3) . . . . ?
C24 C23 C25 C26 167.7(3) . . . . ?
C22 C23 C25 C26 -15.2(5) . . . . ?
O3 C25 C26 C27 -7.4(5) . . . . ?
C23 C25 C26 C27 171.9(3) . . . . ?
C25 C26 C27 O4 -1.0(5) . . . . ?
C25 C26 C27 C28 178.6(3) . . . . ?
O4 C27 C28 F6 62.5(4) . . . . ?
C26 C27 C28 F6 -117.2(4) . . . . ?
O4 C27 C28 F5 -174.5(3) . . . . ?
C26 C27 C28 F5 5.9(5) . . . . ?
O4 C27 C28 F4 -55.8(4) . . . . ?
C26 C27 C28 F4 124.5(4) . . . . ?
C42 C29 C30 C31 178.2(3) . . . . ?
C34 C29 C30 C31 -1.8(5) . . . . ?
C29 C30 C31 C32 0.7(6) . . . . ?
C30 C31 C32 C33 0.1(6) . . . . ?
C31 C32 C33 C34 0.1(6) . . . . ?
C42 C29 C34 C35 1.1(4) . . . . ?
C30 C29 C34 C35 -178.8(3) . . . . ?
C42 C29 C34 C33 -178.0(3) . . . . ?
C30 C29 C34 C33 2.0(5) . . . . ?
C32 C33 C34 C35 179.7(3) . . . . ?
C32 C33 C34 C29 -1.2(5) . . . . ?
C29 C34 C35 C36 -0.7(5) . . . . ?
C33 C34 C35 C36 178.5(3) . . . . ?
C34 C35 C36 C37 -0.9(5) . . . . ?
C35 C36 C37 C42 2.1(5) . . . . ?
C35 C36 C37 C38 -179.2(3) . . . . ?
C42 C37 C38 O5 -3.9(4) . . . . ?
C36 C37 C38 O5 177.3(3) . . . . ?
C42 C37 C38 C39 177.4(3) . . . . ?
C36 C37 C38 C39 -1.4(5) . . . . ?
O5 C38 C39 C40 -1.7(5) . . . . ?
C37 C38 C39 C40 177.0(3) . . . . ?
C38 C39 C40 O6 -0.1(6) . . . . ?
C38 C39 C40 C41 -179.5(3) . . . . ?
O6 C40 C41 F7 -172.5(3) . . . . ?
C39 C40 C41 F7 7.1(5) . . . . ?
O6 C40 C41 F8 64.6(4) . . . . ?
C39 C40 C41 F8 -115.9(3) . . . . ?
O6 C40 C41 F9 -51.2(4) . . . . ?
C39 C40 C41 F9 128.4(3) . . . . ?
C36 C37 C42 C29 -1.6(4) . . . . ?
C38 C37 C42 C29 179.6(3) . . . . ?
C30 C29 C42 C37 180.0(3) . . . . ?
C34 C29 C42 C37 0.0(4) . . . . ?
N1 C43 C44 C45 3.4(5) . . . . ?
N1 C43 C44 C54 -175.6(3) . . . . ?
C43 C44 C45 C46 -4.2(5) . . . . ?
C54 C44 C45 C46 174.7(4) . . . . ?
C44 C45 C46 C47 0.5(5) . . . . ?
C45 C46 C47 N1 4.5(5) . . . . ?
C45 C46 C47 C48 -174.2(3) . . . . ?
N1 C47 C48 N2 12.7(4) . . . . ?
C46 C47 C48 N2 -168.6(3) . . . . ?
N1 C47 C48 C49 -163.7(3) . . . . ?
C46 C47 C48 C49 15.0(5) . . . . ?
N2 C48 C49 C50 0.3(5) . . . . ?
C47 C48 C49 C50 176.6(3) . . . . ?
C48 C49 C50 C51 -0.1(6) . . . . ?
C49 C50 C51 C52 0.0(6) . . . . ?
C49 C50 C51 C53 -178.4(4) . . . . ?
C50 C51 C52 N2 -0.1(6) . . . . ?
C53 C51 C52 N2 178.4(4) . . . . ?
C44 C43 N1 C47 1.4(5) . . . . ?
C44 C43 N1 Dy1 -159.9(2) . . . . ?
C46 C47 N1 C43 -5.4(4) . . . . ?
C48 C47 N1 C43 173.3(3) . . . . ?
C46 C47 N1 Dy1 156.4(2) . . . . ?
C48 C47 N1 Dy1 -24.9(3) . . . . ?
C51 C52 N2 C48 0.3(5) . . . . ?
C51 C52 N2 Dy1 177.5(3) . . . . ?
C49 C48 N2 C52 -0.4(5) . . . . ?
C47 C48 N2 C52 -177.0(3) . . . . ?
C49 C48 N2 Dy1 -177.7(2) . . . . ?
C47 C48 N2 Dy1 5.8(4) . . . . ?
C12 C11 O1 Dy1 0.2(5) . . . . ?
C9 C11 O1 Dy1 179.3(2) . . . . ?
C12 C13 O2 Dy1 -23.7(5) . . . . ?
C14 C13 O2 Dy1 158.2(2) . . . . ?
C26 C25 O3 Dy1 -4.8(5) . . . . ?
C23 C25 O3 Dy1 175.9(2) . . . . ?
C26 C27 O4 Dy1 20.6(5) . . . . ?
C28 C27 O4 Dy1 -159.1(2) . . . . ?
C39 C38 O5 Dy1 -27.5(4) . . . . ?
C37 C38 O5 Dy1 153.8(2) . . . . ?
C39 C40 O6 Dy1 28.3(5) . . . . ?
C41 C40 O6 Dy1 -152.3(2) . . . . ?
